data_4349254
loop_
_publ_author_name
'Shaffer, David W.'
'Xie, Yan'
'Szalda, David J.'
'Concepcion, Javier J.'

_publ_section_title
;
 Manipulating the Rate-Limiting Step in Water Oxidation Catalysis by
 Ruthenium Bipyridine-Dicarboxylate Complexes.
;
_journal_issue 22
_journal_name_full 'Inorganic chemistry'
_journal_page_first 12024
_journal_page_last 12035
_journal_paper_doi 10.1021/acs.inorgchem.6b02193
_journal_volume 55
_journal_year 2016
_chemical_formula_sum 'C32 H18 F6 N4 O4 Ru'
_chemical_formula_weight 737.57
_space_group_IT_number 9
_space_group_name_Hall 'C -2yc'
_space_group_name_H-M_alt 'C 1 c 1'
_symmetry_cell_setting monoclinic
_symmetry_space_group_name_H-M 'C 1 c 1'
_atom_sites_solution_hydrogens geom
_atom_sites_solution_primary direct
_atom_sites_solution_secondary difmap
_audit_creation_method SHELXL-97
_cell_angle_alpha 90.00
_cell_angle_beta 118.838(3)
_cell_angle_gamma 90.00
_cell_formula_units_Z 4
_cell_length_a 14.0455(11)
_cell_length_b 18.5907(11)
_cell_length_c 12.5395(7)
_cell_measurement_reflns_used 2065
_cell_measurement_temperature 250(2)
_cell_measurement_theta_max 26.43
_cell_measurement_theta_min 2.87
_cell_volume 2868.2(3)
_computing_cell_refinement 'Bruker SAINT'
_computing_data_collection 'Bruker APEX2'
_computing_data_reduction 'Bruker SAINT'
_computing_molecular_graphics 'Bruker SHELXTL'
_computing_publication_material 'Bruker SHELXTL'
_computing_structure_refinement 'SHELXL-97 (Sheldrick, 1997)'
_computing_structure_solution 'SHELXS-97 (Sheldrick, 1990)'
_diffrn_ambient_temperature 250(2)
_diffrn_measured_fraction_theta_full 0.998
_diffrn_measured_fraction_theta_max 0.998
_diffrn_measurement_device_type 'Bruker APEX-II CCD'
_diffrn_measurement_method '\f and \w scans'
_diffrn_radiation_monochromator graphite
_diffrn_radiation_source 'fine-focus sealed tube'
_diffrn_radiation_type MoK\a
_diffrn_radiation_wavelength 0.71073
_diffrn_reflns_av_R_equivalents 0.0783
_diffrn_reflns_av_sigmaI/netI 0.1219
_diffrn_reflns_limit_h_max 16
_diffrn_reflns_limit_h_min -16
_diffrn_reflns_limit_k_max 22
_diffrn_reflns_limit_k_min -22
_diffrn_reflns_limit_l_max 14
_diffrn_reflns_limit_l_min -12
_diffrn_reflns_number 11587
_diffrn_reflns_theta_full 25.00
_diffrn_reflns_theta_max 25.00
_diffrn_reflns_theta_min 2.87
_diffrn_standards_number 0
_exptl_absorpt_coefficient_mu 0.633
_exptl_absorpt_correction_T_max .7460
_exptl_absorpt_correction_T_min .5972
_exptl_absorpt_correction_type multi-scan
_exptl_absorpt_process_details
; 
      SADABS Version 2007/2 (Sheldrick, Bruker AXS Inc.) 
;
_exptl_crystal_colour purple
_exptl_crystal_density_diffrn 1.708
_exptl_crystal_density_method 'not measured'
_exptl_crystal_description needle
_exptl_crystal_F_000 1472
_exptl_crystal_size_max 0.30
_exptl_crystal_size_mid 0.10
_exptl_crystal_size_min 0.03
_refine_diff_density_max 0.573
_refine_diff_density_min -0.443
_refine_diff_density_rms 0.078
_refine_ls_abs_structure_details 'Flack H D (1983), Acta Cryst. A39, 876-881'
_refine_ls_abs_structure_Flack 0.14(5)
_refine_ls_extinction_method none
_refine_ls_goodness_of_fit_ref 0.973
_refine_ls_hydrogen_treatment noref
_refine_ls_matrix_type full
_refine_ls_number_parameters 419
_refine_ls_number_reflns 4625
_refine_ls_number_restraints 2
_refine_ls_restrained_S_all 0.973
_refine_ls_R_factor_all 0.1308
_refine_ls_R_factor_gt 0.0620
_refine_ls_shift/su_max 0.009
_refine_ls_shift/su_mean 0.001
_refine_ls_structure_factor_coef Fsqd
_refine_ls_weighting_details 'calc w=1/[\s^2^(Fo^2^)+(0.0410P)^2^+2.3601P] where P=(Fo^2^+2Fc^2^)/3'
_refine_ls_weighting_scheme calc
_refine_ls_wR_factor_gt 0.1011
_refine_ls_wR_factor_ref 0.1153
_reflns_number_gt 2684
_reflns_number_total 4625
_reflns_threshold_expression >2sigma(I)
_cod_data_source_file ic6b02193_si_003.cif
_cod_data_source_block ds0929
_cod_depositor_comments
;
The following automatic conversions were performed:

data item '_symmetry_cell_setting' value 'Monoclinic' was changed to
'monoclinic' in accordance with the
/home/saulius/struct/COD-crude-data/automatic-downloads/DataCite-retrospective/ACS/depositions/lib/dictionaries/cif_core.dic
dictionary named 'cif_core.dic' version 2.4.2 last updated on
2011-04-26.

Automatic conversion script
Id: cif_fix_values 6909 2019-04-08 15:41:33Z antanas 
;
_cod_original_sg_symbol_H-M Cc
_cod_database_code 4349254

loop_
_symmetry_equiv_pos_as_xyz
'x, y, z'
'x, -y, z+1/2'
'x+1/2, y+1/2, z'
'x+1/2, -y+1/2, z+1/2'

loop_
_atom_site_label
_atom_site_type_symbol
_atom_site_fract_x
_atom_site_fract_y
_atom_site_fract_z
_atom_site_U_iso_or_equiv
_atom_site_adp_type
_atom_site_occupancy
_atom_site_symmetry_multiplicity
_atom_site_calc_flag
_atom_site_refinement_flags
Ru1 Ru 0.36722(8) 0.41103(4) 0.37266(8) 0.0555(2) Uani 1 1 d .
N111 N 0.2539(6) 0.4479(4) 0.2224(6) 0.0471(19) Uani 1 1 d .
C112 C 0.2238(6) 0.4063(5) 0.1209(7) 0.044(2) Uani 1 1 d .
C113 C 0.1426(8) 0.4292(5) 0.0113(7) 0.045(2) Uani 1 1 d .
H113 H 0.1222 0.4017 -0.0594 0.054 Uiso 1 1 calc R
C114 C 0.0909(6) 0.4930(5) 0.0059(8) 0.047(2) Uani 1 1 d .
C115 C 0.1242(7) 0.5360(5) 0.1091(8) 0.050(2) Uani 1 1 d .
H115 H 0.0905 0.5804 0.1043 0.059 Uiso 1 1 calc R
C116 C 0.2075(7) 0.5118(5) 0.2179(8) 0.044(2) Uani 1 1 d .
N121 N 0.3643(6) 0.3335(4) 0.2695(6) 0.047(2) Uani 1 1 d .
C122 C 0.2889(7) 0.3415(5) 0.1499(8) 0.047(2) Uani 1 1 d .
C123 C 0.2804(7) 0.2857(5) 0.0693(8) 0.052(2) Uani 1 1 d .
H123 H 0.2318 0.2893 -0.0146 0.062 Uiso 1 1 calc R
C124 C 0.3455(8) 0.2253(5) 0.1168(8) 0.057(3) Uani 1 1 d .
C125 C 0.4188(8) 0.2219(6) 0.2411(9) 0.063(3) Uani 1 1 d .
H125 H 0.4633 0.1811 0.2727 0.076 Uiso 1 1 calc R
C126 C 0.4272(7) 0.2767(5) 0.3175(8) 0.049(2) Uani 1 1 d .
C117 C 0.0054(9) 0.5162(5) -0.1178(10) 0.072(3) Uani 1 1 d .
F171 F -0.0209(11) 0.4723(7) -0.2065(11) 0.082(4) Uiso 0.50 1 d P
F172 F 0.0112(11) 0.5865(9) -0.1337(11) 0.099(4) Uiso 0.50 1 d P
F173 F -0.0942(10) 0.5201(7) -0.1157(12) 0.095(4) Uiso 0.50 1 d P
F174 F 0.0451(9) 0.5386(7) -0.1885(10) 0.073(3) Uiso 0.50 1 d P
F175 F -0.0694(10) 0.4655(7) -0.1761(10) 0.072(3) Uiso 0.50 1 d P
F176 F -0.0497(11) 0.5720(8) -0.1158(10) 0.085(4) Uiso 0.50 1 d P
C127 C 0.3332(9) 0.1643(6) 0.0360(10) 0.075(3) Uani 1 1 d .
F271 F 0.4280(12) 0.1288(8) 0.0722(11) 0.090(4) Uiso 0.50 1 d P
F272 F 0.2826(15) 0.1792(8) -0.0777(14) 0.103(5) Uiso 0.50 1 d P
F273 F 0.2674(13) 0.1174(8) 0.0444(13) 0.105(4) Uiso 0.50 1 d P
F274 F 0.3818(13) 0.1032(8) 0.0878(13) 0.095(4) Uiso 0.50 1 d P
F275 F 0.2265(10) 0.1463(7) -0.0360(11) 0.079(3) Uiso 0.50 1 d P
F276 F 0.3561(13) 0.1819(7) -0.0546(12) 0.084(4) Uiso 0.50 1 d P
C111 C 0.2566(9) 0.5502(7) 0.3399(9) 0.059(3) Uani 1 1 d .
O111 O 0.3297(6) 0.5122(4) 0.4316(5) 0.067(2) Uani 1 1 d .
O112 O 0.2299(7) 0.6126(4) 0.3423(6) 0.083(2) Uani 1 1 d .
C121 C 0.4968(8) 0.2810(7) 0.4544(9) 0.060(3) Uani 1 1 d .
O121 O 0.4918(6) 0.3406(4) 0.5029(5) 0.074(2) Uani 1 1 d .
O122 O 0.5535(5) 0.2290(4) 0.5092(5) 0.073(2) Uani 1 1 d .
N131 N 0.2633(9) 0.3570(5) 0.4133(9) 0.076(3) Uani 1 1 d .
C132 C 0.2887(13) 0.3527(9) 0.5302(16) 0.135(7) Uani 1 1 d .
H132 H 0.3516 0.3789 0.5814 0.162 Uiso 1 1 calc R
C133 C 0.2431(16) 0.3182(12) 0.5945(16) 0.190(11) Uani 1 1 d .
H133 H 0.2643 0.3223 0.6777 0.228 Uiso 1 1 calc R
C134 C 0.1667(11) 0.2802(7) 0.5149(10) 0.079(4) Uani 1 1 d .
C135 C 0.1194(11) 0.2682(7) 0.3977(12) 0.102(5) Uani 1 1 d .
C136 C 0.1818(14) 0.3170(7) 0.3361(17) 0.106(5) Uani 1 1 d .
H136 H 0.1599 0.3158 0.2525 0.127 Uiso 1 1 calc R
C137 C 0.0497(14) 0.2380(10) 0.3103(15) 0.158(8) Uani 1 1 d .
H137 H 0.0307 0.2391 0.2274 0.189 Uiso 1 1 calc R
C138 C -0.0025(14) 0.1931(9) 0.386(2) 0.135(7) Uani 1 1 d .
H138 H -0.0628 0.1644 0.3361 0.163 Uiso 1 1 calc R
C139 C 0.0248(17) 0.1905(10) 0.501(2) 0.140(7) Uani 1 1 d .
H139 H -0.0118 0.1604 0.5299 0.168 Uiso 1 1 calc R
C130 C 0.121(2) 0.2394(13) 0.590(2) 0.179(8) Uani 1 1 d .
H130 H 0.1465 0.2437 0.6739 0.215 Uiso 1 1 calc R
N141 N 0.4834(6) 0.4691(5) 0.3527(7) 0.060(2) Uani 1 1 d .
C142 C 0.4756(9) 0.4915(6) 0.2456(9) 0.074(3) Uani 1 1 d .
H142 H 0.4156 0.4751 0.1736 0.088 Uiso 1 1 calc R
C143 C 0.5450(12) 0.5345(8) 0.2338(11) 0.100(5) Uani 1 1 d .
H143 H 0.5299 0.5498 0.1557 0.120 Uiso 1 1 calc R
C144 C 0.6421(10) 0.5581(6) 0.3368(11) 0.069(3) Uani 1 1 d .
C145 C 0.6580(9) 0.5325(5) 0.4495(8) 0.061(3) Uani 1 1 d .
C146 C 0.5764(9) 0.4894(5) 0.4502(9) 0.065(3) Uani 1 1 d .
H146 H 0.5878 0.4732 0.5265 0.078 Uiso 1 1 calc R
C147 C 0.7485(10) 0.5547(7) 0.5572(11) 0.097(4) Uani 1 1 d .
H147 H 0.7583 0.5387 0.6329 0.117 Uiso 1 1 calc R
C148 C 0.8206(11) 0.5985(7) 0.5518(14) 0.108(5) Uani 1 1 d .
H148 H 0.8822 0.6131 0.6238 0.129 Uiso 1 1 calc R
C149 C 0.8049(11) 0.6234(7) 0.4383(16) 0.099(4) Uani 1 1 d .
H149 H 0.8558 0.6558 0.4369 0.119 Uiso 1 1 calc R
C140 C 0.7184(12) 0.6024(7) 0.3295(12) 0.101(4) Uani 1 1 d .
H14O H 0.7112 0.6173 0.2543 0.122 Uiso 1 1 calc R

loop_
_atom_site_aniso_label
_atom_site_aniso_U_11
_atom_site_aniso_U_22
_atom_site_aniso_U_33
_atom_site_aniso_U_23
_atom_site_aniso_U_13
_atom_site_aniso_U_12
Ru1 0.0684(5) 0.0576(4) 0.0345(3) 0.0009(6) 0.0200(3) 0.0078(7)
N111 0.058(5) 0.048(5) 0.038(4) -0.003(4) 0.026(4) -0.006(4)
C112 0.041(5) 0.043(5) 0.044(5) -0.005(5) 0.017(4) -0.004(5)
C113 0.059(6) 0.056(7) 0.021(5) -0.001(4) 0.019(5) 0.004(5)
C114 0.032(5) 0.038(6) 0.063(6) 0.001(5) 0.015(5) 0.011(4)
C115 0.054(6) 0.041(6) 0.057(6) -0.006(5) 0.029(5) 0.005(5)
C116 0.049(6) 0.038(6) 0.043(5) 0.001(4) 0.022(5) 0.000(5)
N121 0.054(5) 0.042(5) 0.045(5) 0.004(4) 0.025(4) 0.006(4)
C122 0.047(6) 0.045(6) 0.051(6) 0.003(5) 0.025(5) -0.001(5)
C123 0.057(6) 0.050(7) 0.050(6) 0.010(5) 0.027(5) 0.010(5)
C124 0.070(7) 0.049(7) 0.061(7) -0.019(5) 0.039(6) 0.002(6)
C125 0.058(7) 0.059(7) 0.063(7) 0.011(6) 0.022(6) 0.014(5)
C126 0.053(6) 0.045(6) 0.046(6) 0.007(5) 0.022(5) 0.011(5)
C117 0.080(8) 0.025(6) 0.098(9) -0.004(6) 0.033(7) -0.004(6)
C127 0.047(7) 0.085(9) 0.078(8) 0.013(7) 0.020(6) 0.015(6)
C111 0.077(8) 0.061(8) 0.054(7) -0.007(6) 0.045(7) -0.012(7)
O111 0.090(6) 0.069(5) 0.035(4) -0.004(4) 0.025(4) 0.007(4)
O112 0.140(7) 0.051(5) 0.071(5) -0.010(4) 0.060(5) 0.004(5)
C121 0.046(7) 0.076(9) 0.053(7) 0.003(6) 0.019(6) 0.010(6)
O121 0.094(6) 0.075(6) 0.034(4) 0.012(4) 0.015(4) 0.001(5)
O122 0.059(5) 0.073(5) 0.070(5) 0.019(4) 0.017(4) 0.016(4)
N131 0.115(9) 0.060(7) 0.066(6) 0.007(5) 0.053(6) 0.037(6)
C132 0.150(15) 0.183(16) 0.128(15) 0.050(13) 0.111(14) 0.049(13)
C133 0.169(18) 0.23(2) 0.086(12) -0.084(14) -0.009(13) 0.071(16)
C134 0.095(10) 0.088(9) 0.051(7) -0.001(7) 0.032(7) 0.038(7)
C135 0.108(11) 0.095(11) 0.067(9) -0.034(8) 0.015(8) 0.033(8)
C136 0.150(15) 0.056(9) 0.184(17) 0.034(10) 0.138(14) 0.017(9)
C137 0.137(15) 0.148(16) 0.117(13) -0.064(12) 0.005(12) 0.065(12)
C138 0.117(14) 0.092(12) 0.25(2) 0.034(14) 0.131(18) 0.002(9)
C139 0.16(2) 0.126(16) 0.18(2) 0.018(15) 0.127(18) 0.032(13)
C130 0.160(18) 0.16(2) 0.26(3) 0.023(19) 0.135(19) 0.074(15)
N141 0.059(6) 0.077(7) 0.033(5) 0.006(4) 0.013(4) 0.004(5)
C142 0.085(8) 0.101(9) 0.037(6) -0.002(6) 0.030(6) -0.020(7)
C143 0.117(12) 0.134(13) 0.060(8) 0.009(8) 0.051(8) -0.041(10)
C144 0.062(8) 0.069(8) 0.085(10) 0.004(7) 0.041(7) 0.008(6)
C145 0.074(8) 0.056(7) 0.039(6) 0.000(5) 0.015(5) -0.019(6)
C146 0.083(8) 0.061(7) 0.041(6) 0.024(5) 0.022(6) 0.010(6)
C147 0.100(10) 0.104(10) 0.071(8) 0.019(7) 0.028(8) -0.023(8)
C148 0.079(9) 0.076(10) 0.113(12) 0.029(8) 0.002(8) -0.004(7)
C149 0.082(10) 0.067(9) 0.147(13) 0.009(10) 0.055(10) 0.016(8)
C140 0.099(10) 0.110(12) 0.092(10) -0.009(8) 0.044(9) -0.011(9)

loop_
_atom_type_symbol
_atom_type_description
_atom_type_scat_dispersion_real
_atom_type_scat_dispersion_imag
_atom_type_scat_source
C C 0.0033 0.0016 'International Tables Vol C Tables 4.2.6.8 and 6.1.1.4'
H H 0.0000 0.0000 'International Tables Vol C Tables 4.2.6.8 and 6.1.1.4'
N N 0.0061 0.0033 'International Tables Vol C Tables 4.2.6.8 and 6.1.1.4'
O O 0.0106 0.0060 'International Tables Vol C Tables 4.2.6.8 and 6.1.1.4'
F F 0.0171 0.0103 'International Tables Vol C Tables 4.2.6.8 and 6.1.1.4'
Ru Ru -1.2594 0.8363 'International Tables Vol C Tables 4.2.6.8 and 6.1.1.4'

loop_
_geom_angle_atom_site_label_1
_geom_angle_atom_site_label_2
_geom_angle_atom_site_label_3
_geom_angle
N111 Ru1 N121 82.4(3)
N111 Ru1 N131 93.9(3)
N121 Ru1 N131 90.7(3)
N111 Ru1 N141 91.4(3)
N121 Ru1 N141 94.1(3)
N131 Ru1 N141 173.3(4)
N111 Ru1 O121 161.0(3)
N121 Ru1 O121 78.5(3)
N131 Ru1 O121 85.9(3)
N141 Ru1 O121 90.5(3)
N111 Ru1 O111 78.6(3)
N121 Ru1 O111 161.0(3)
N131 Ru1 O111 91.2(3)
N141 Ru1 O111 85.7(3)
O121 Ru1 O111 120.4(3)
C116 N111 C112 122.3(7)
C116 N111 Ru1 121.0(6)
C112 N111 Ru1 116.7(6)
C113 C112 N111 119.5(8)
C113 C112 C122 129.2(8)
N111 C112 C122 111.2(7)
C112 C113 C114 119.0(8)
C112 C113 H113 120.5
C114 C113 H113 120.5
C113 C114 C115 121.0(8)
C113 C114 C117 116.1(8)
C115 C114 C117 122.6(8)
C116 C115 C114 118.5(8)
C116 C115 H115 120.7
C114 C115 H115 120.7
N111 C116 C115 119.5(8)
N111 C116 C111 113.4(8)
C115 C116 C111 127.1(9)
C126 N121 C122 125.6(8)
C126 N121 Ru1 120.0(6)
C122 N121 Ru1 114.3(6)
N121 C122 C123 117.4(8)
N121 C122 C112 115.3(7)
C123 C122 C112 127.3(8)
C124 C123 C122 118.4(8)
C124 C123 H123 120.8
C122 C123 H123 120.8
C123 C124 C125 119.7(8)
C123 C124 C127 119.5(9)
C125 C124 C127 120.8(9)
C126 C125 C124 121.2(9)
C126 C125 H125 119.4
C124 C125 H125 119.4
N121 C126 C125 117.7(8)
N121 C126 C121 113.5(9)
C125 C126 C121 128.7(9)
F171 C117 F176 126.8(12)
F171 C117 F174 69.9(10)
F176 C117 F174 102.0(11)
F171 C117 F172 120.5(12)
F176 C117 F172 45.5(7)
F174 C117 F172 60.9(9)
F171 C117 F175 41.9(7)
F176 C117 F175 104.7(12)
F174 C117 F175 109.3(11)
F172 C117 F175 134.4(11)
F171 C117 F173 100.1(11)
F176 C117 F173 49.9(8)
F174 C117 F173 137.5(11)
F172 C117 F173 94.8(10)
F175 C117 F173 61.4(9)
F171 C117 C114 117.9(10)
F176 C117 C114 113.4(10)
F174 C117 C114 113.6(10)
F172 C117 C114 111.2(9)
F175 C117 C114 113.0(9)
F173 C117 C114 107.6(10)
F175 F171 C117 72.1(12)
F175 F171 F174 124.7(16)
C117 F171 F174 56.3(9)
F176 F172 C117 65.7(13)
F176 F172 F174 118.6(17)
C117 F172 F174 59.2(9)
F176 F173 F175 109.2(13)
F176 F173 C117 60.0(9)
F175 F173 C117 56.6(8)
C117 F174 F172 59.9(9)
C117 F174 F171 53.8(8)
F172 F174 F171 106.1(12)
F171 F175 C117 66.0(12)
F171 F175 F173 122.7(16)
C117 F175 F173 62.0(8)
F172 F176 F173 137.4(18)
F172 F176 C117 68.7(13)
F173 F176 C117 70.1(10)
F272 C127 F273 101.5(13)
F272 C127 F274 127.7(13)
F273 C127 F274 66.9(10)
F272 C127 F271 114.1(13)
F273 C127 F271 105.5(12)
F274 C127 F271 39.2(7)
F272 C127 F276 41.1(8)
F273 C127 F276 133.4(13)
F274 C127 F276 110.1(12)
F271 C127 F276 78.9(11)
F272 C127 F275 58.3(9)
F273 C127 F275 45.5(8)
F274 C127 F275 104.9(12)
F271 C127 F275 133.7(12)
F276 C127 F275 97.6(11)
F272 C127 C124 114.6(11)
F273 C127 C124 107.9(11)
F274 C127 C124 117.5(11)
F271 C127 C124 112.0(10)
F276 C127 C124 113.1(10)
F275 C127 C124 111.6(10)
F274 F271 C127 68.6(15)
F274 F271 F276 109.9(18)
C127 F271 F276 50.8(8)
F276 F272 C127 74.2(15)
F276 F272 F275 135(2)
C127 F272 F275 64.2(10)
F275 F273 C127 70.1(12)
F275 F273 F274 116.9(16)
C127 F273 F274 56.9(9)
F271 F274 C127 72.2(16)
F271 F274 F273 127(2)
C127 F274 F273 56.2(9)
F273 F275 F272 118.7(16)
F273 F275 C127 64.4(11)
F272 F275 C127 57.5(9)
F272 F276 C127 64.7(13)
F272 F276 F271 108.9(16)
C127 F276 F271 50.3(7)
O112 C111 O111 127.3(10)
O112 C111 C116 118.2(10)
O111 C111 C116 114.4(10)
C111 O111 Ru1 112.4(6)
O122 C121 O121 125.7(9)
O122 C121 C126 118.8(10)
O121 C121 C126 115.4(9)
C121 O121 Ru1 112.0(6)
C136 N131 C132 116.8(14)
C136 N131 Ru1 124.8(9)
C132 N131 Ru1 117.6(11)
N131 C132 C133 134.8(18)
N131 C132 H132 112.6
C133 C132 H132 112.6
C134 C133 C132 104.5(16)
C134 C133 H133 127.8
C132 C133 H133 127.8
C133 C134 C135 139.2(18)
C133 C134 C130 103.7(17)
C135 C134 C130 117.2(17)
C137 C135 C134 148.7(19)
C137 C135 C136 102.1(17)
C134 C135 C136 109.2(13)
N131 C136 C135 115.3(13)
N131 C136 H136 122.4
C135 C136 H136 122.4
C135 C137 C138 95.9(16)
C135 C137 H137 132.0
C138 C137 H137 132.0
C139 C138 C137 132(2)
C139 C138 H138 113.9
C137 C138 H138 113.9
C138 C139 C130 117(2)
C138 C139 H139 121.4
C130 C139 H139 121.4
C139 C130 C134 108.8(19)
C139 C130 H130 125.6
C134 C130 H130 125.6
C146 N141 C142 113.2(9)
C146 N141 Ru1 120.9(6)
C142 N141 Ru1 125.9(7)
C143 C142 N141 125.6(10)
C143 C142 H142 117.2
N141 C142 H142 117.2
C142 C143 C144 121.3(11)
C142 C143 H143 119.3
C144 C143 H143 119.3
C140 C144 C145 121.0(11)
C140 C144 C143 123.7(12)
C145 C144 C143 115.4(11)
C147 C145 C146 121.9(10)
C147 C145 C144 120.1(10)
C146 C145 C144 117.8(9)
N141 C146 C145 126.4(9)
N141 C146 H146 116.8
C145 C146 H146 116.8
C148 C147 C145 119.6(12)
C148 C147 H147 120.2
C145 C147 H147 120.2
C147 C148 C149 120.1(12)
C147 C148 H148 119.9
C149 C148 H148 119.9
C140 C149 C148 122.8(13)
C140 C149 H149 118.6
C148 C149 H149 118.6
C149 C140 C144 116.3(13)
C149 C140 H14O 121.8
C144 C140 H14O 121.8

loop_
_geom_bond_atom_site_label_1
_geom_bond_atom_site_label_2
_geom_bond_distance
Ru1 N111 1.913(7)
Ru1 N121 1.924(7)
Ru1 N131 2.029(11)
Ru1 N141 2.071(8)
Ru1 O121 2.164(7)
Ru1 O111 2.177(6)
N111 C116 1.344(10)
N111 C112 1.371(9)
C112 C113 1.363(11)
C112 C122 1.449(12)
C113 C114 1.376(11)
C113 H113 0.9400
C114 C115 1.396(11)
C114 C117 1.495(12)
C115 C116 1.375(11)
C115 H115 0.9400
C116 C111 1.518(12)
N121 C126 1.321(10)
N121 C122 1.364(10)
C122 C123 1.413(12)
C123 C124 1.388(12)
C123 H123 0.9400
C124 C125 1.394(12)
C124 C127 1.475(13)
C125 C126 1.364(12)
C125 H125 0.9400
C126 C121 1.514(12)
C117 F171 1.282(15)
C117 F176 1.302(15)
C117 F174 1.322(14)
C117 F172 1.331(16)
C117 F175 1.336(15)
C117 F173 1.414(14)
F171 F175 0.937(13)
F171 F174 1.492(17)
F172 F176 1.019(14)
F172 F174 1.345(16)
F173 F176 1.150(14)
F173 F175 1.406(15)
C127 F272 1.279(16)
C127 F273 1.311(16)
C127 F274 1.322(16)
C127 F271 1.352(16)
C127 F276 1.362(16)
C127 F275 1.366(15)
F271 F274 0.898(16)
F271 F276 1.725(19)
F272 F276 0.930(16)
F272 F275 1.291(17)
F273 F275 1.037(15)
F273 F274 1.451(18)
C111 O112 1.225(11)
C111 O111 1.317(12)
C121 O122 1.229(11)
C121 O121 1.283(11)
N131 C136 1.316(16)
N131 C132 1.333(16)
C132 C133 1.40(3)
C132 H132 0.9400
C133 C134 1.270(19)
C133 H133 0.9400
C134 C135 1.308(15)
C134 C130 1.57(3)
C135 C137 1.200(16)
C135 C136 1.685(18)
C136 H136 0.9400
C137 C138 1.67(2)
C137 H137 0.9400
C138 C139 1.31(2)
C138 H138 0.9400
C139 C130 1.56(3)
C139 H139 0.9400
C130 H130 0.9400
N141 C146 1.343(11)
N141 C142 1.359(11)
C142 C143 1.324(14)
C142 H142 0.9400
C143 C144 1.421(16)
C143 H143 0.9400
C144 C140 1.390(15)
C144 C145 1.403(13)
C145 C147 1.398(14)
C145 C146 1.401(13)
C146 H146 0.9400
C147 C148 1.327(15)
C147 H147 0.9400
C148 C149 1.408(18)
C148 H148 0.9400
C149 C140 1.376(16)
C149 H149 0.9400
C140 H14O 0.9400
